data_7125044
loop_
_publ_author_name
'Pearson, Tyler J.'
'Fataftah, Majed S.'
'Freedman, Danna E.'

_publ_section_title
;
 Enhancement of magnetic anisotropy in a Mn-Bi heterobimetallic complex.
;
_journal_issue 76
_journal_name_full 'Chemical communications (Cambridge, England)'
_journal_page_first 11394
_journal_page_last 11397
_journal_paper_doi 10.1039/c6cc06369a
_journal_volume 52
_journal_year 2016
_chemical_formula_moiety 'C30 H30 Bi F3 Mn N3 O9 S, C1 F3 O3 S1'
_chemical_formula_sum 'C31 H30 Bi F6 Mn N3 O12 S2'
_chemical_formula_weight 1078.62
_space_group_crystal_system triclinic
_space_group_IT_number 2
_space_group_name_Hall '-P 1'
_space_group_name_H-M_alt 'P -1'
_atom_sites_solution_hydrogens geom
_atom_sites_solution_primary direct
_audit_creation_date 2016-07-31
_audit_creation_method
;
Olex2 1.2
(compiled 2016.02.19 svn.r3266 for OlexSys, GUI svn.r5155)
;
_audit_update_record
;
2016-07-31 deposited with the CCDC.
2016-08-19 downloaded from the CCDC.
;
_cell_angle_alpha 96.095(3)
_cell_angle_beta 105.256(3)
_cell_angle_gamma 104.605(3)
_cell_formula_units_Z 2
_cell_length_a 9.6023(5)
_cell_length_b 12.8674(7)
_cell_length_c 15.9332(9)
_cell_measurement_reflns_used 9973
_cell_measurement_temperature 100(2)
_cell_measurement_theta_max 29.37
_cell_measurement_theta_min 2.29
_cell_volume 1806.25(18)
_computing_cell_refinement 'SAINT V8.34A (Bruker, 2013)'
_computing_data_collection 'APEX2 V2014.11-0 (Bruker, 2014)'
_computing_data_reduction 'Bruker SAINT'
_computing_molecular_graphics 'Olex2 (Dolomanov et al., 2009)'
_computing_publication_material 'Olex2 (Dolomanov et al., 2009)'
_computing_structure_refinement 'ShelXL (Sheldrick, 2015)'
_computing_structure_solution 'ShelXT (Sheldrick, 2015)'
_diffrn_ambient_temperature 99.97
_diffrn_detector_area_resol_mean 8
_diffrn_measured_fraction_theta_full 1.000
_diffrn_measured_fraction_theta_max 0.995
_diffrn_measurement_device_type 'Bruker Kappa APEX CCD area detector'
_diffrn_measurement_method '\w and \f scans'
_diffrn_radiation_monochromator 'QuazarTM optics'
_diffrn_radiation_type MoK\a
_diffrn_radiation_wavelength 0.71073
_diffrn_reflns_av_R_equivalents 0.0539
_diffrn_reflns_av_unetI/netI 0.0433
_diffrn_reflns_Laue_measured_fraction_full 1.000
_diffrn_reflns_Laue_measured_fraction_max 0.995
_diffrn_reflns_limit_h_max 13
_diffrn_reflns_limit_h_min -13
_diffrn_reflns_limit_k_max 18
_diffrn_reflns_limit_k_min -18
_diffrn_reflns_limit_l_max 22
_diffrn_reflns_limit_l_min -22
_diffrn_reflns_number 73675
_diffrn_reflns_point_group_measured_fraction_full 1.000
_diffrn_reflns_point_group_measured_fraction_max 0.995
_diffrn_reflns_theta_full 26.000
_diffrn_reflns_theta_max 30.233
_diffrn_reflns_theta_min 1.348
_diffrn_source microsource
_exptl_absorpt_coefficient_mu 5.427
_exptl_absorpt_correction_T_max 0.7460
_exptl_absorpt_correction_T_min 0.6795
_exptl_absorpt_correction_type multi-scan
_exptl_absorpt_process_details
;
SADABS-2014/5 (Bruker,2014/5) was used for absorption correction.
wR2(int) was 0.0663 before and 0.0553 after correction.
The Ratio of minimum to maximum transmission is 0.9109.
The \l/2 correction factor is 0.00150.
;
_exptl_crystal_colour 'clear yellow'
_exptl_crystal_colour_lustre clear
_exptl_crystal_colour_primary yellow
_exptl_crystal_density_diffrn 1.983
_exptl_crystal_description block
_exptl_crystal_F_000 1054
_exptl_crystal_recrystallization_method 'vapor diffusion of diethyl ether into a saturated solution in acetonitrile'
_exptl_crystal_size_max 0.087
_exptl_crystal_size_mid 0.07
_exptl_crystal_size_min 0.034
_refine_diff_density_max 3.842
_refine_diff_density_min -1.307
_refine_diff_density_rms 0.140
_refine_ls_extinction_method none
_refine_ls_goodness_of_fit_ref 1.034
_refine_ls_hydrogen_treatment constr
_refine_ls_matrix_type full
_refine_ls_number_parameters 552
_refine_ls_number_reflns 10716
_refine_ls_number_restraints 64
_refine_ls_restrained_S_all 1.032
_refine_ls_R_factor_all 0.0433
_refine_ls_R_factor_gt 0.0335
_refine_ls_shift/su_max 0.001
_refine_ls_shift/su_mean 0.000
_refine_ls_structure_factor_coef Fsqd
_refine_ls_weighting_details 'w=1/[\s^2^(Fo^2^)+(0.0376P)^2^+1.5933P] where P=(Fo^2^+2Fc^2^)/3'
_refine_ls_weighting_scheme calc
_refine_ls_wR_factor_gt 0.0733
_refine_ls_wR_factor_ref 0.0759
_reflns_Friedel_coverage 0.000
_reflns_number_gt 9198
_reflns_number_total 10716
_reflns_threshold_expression 'I > 2\s(I)'
_cod_data_source_file c6cc06369a2.cif
_cod_data_source_block initsol
_cod_original_cell_volume 1806.25(17)
_cod_database_code 7125044
_shelx_space_group_comment
;
The symmetry employed for this shelxl refinement is uniquely defined
by the following loop, which should always be used as a source of
symmetry information in preference to the above space-group names.
They are only intended as comments.
;
_olex2_refinement_description
;
1. Fixed Uiso
 At 1.2 times of:
  All C(H) groups, All C(H,H) groups
 At 1.5 times of:
  All C(H,H,H) groups
2. Restrained distances
 S2A-C31A \\sim S2B-C31B
 with sigma of 0.02
 F4B-F6B \\sim F6B-F5B
 with sigma of 0.02
 F6A-F5A \\sim F5A-F4A
 with sigma of 0.02
 F4B-C31B \\sim F6B-C31B \\sim F5B-C31B \\sim F6A-C31A \\sim F5A-C31A \\sim
F4A-C31A
 with sigma of 0.02
 S2B-O12B \\sim S2B-O11B \\sim S2B-O10B \\sim S2A-O10A \\sim S2A-O12A \\sim
S2A-O11A
 with sigma of 0.02
 O11B-O12B \\sim O12B-O10B
 with sigma of 0.02
3. Uiso/Uaniso restraints and constraints
O10A \\sim O11B: within 2A with sigma of 0.04 and sigma for terminal atoms of
0.08
O11A \\sim O12B: within 2A with sigma of 0.04 and sigma for terminal atoms of
0.08
F6A \\sim F6B: within 2A with sigma of 0.04 and sigma for terminal atoms of 0.08
F5A \\sim F5B: within 2A with sigma of 0.04 and sigma for terminal atoms of 0.08
C31A \\sim C31B: within 2A with sigma of 0.04 and sigma for terminal atoms of
0.08
Uanis(O11B) = Uanis(O10A)
Uanis(F6B) = Uanis(F6A)
Uanis(O11A) = Uanis(O12B)
Uanis(F5B) = Uanis(F5A)
Uanis(F4B) = Uanis(F4A)
4. Rigid body (RIGU) restrains
 O10A, O11B
 with sigma for 1-2 distances of 0.004 and sigma for 1-3 distances of 0.004
 O11A, O12B
 with sigma for 1-2 distances of 0.004 and sigma for 1-3 distances of 0.004
 F6A, F6B
 with sigma for 1-2 distances of 0.004 and sigma for 1-3 distances of 0.004
5. Others
 Sof(S2A)=Sof(F4A)=Sof(F5A)=Sof(F6A)=Sof(O10A)=Sof(O11A)=Sof(O12A)=Sof(C31A)=1-
 FVAR(1)
 Sof(S2B)=Sof(F4B)=Sof(F5B)=Sof(F6B)=Sof(O10B)=Sof(O11B)=Sof(O12B)=Sof(C31B)=
 FVAR(1)
6.a Secondary CH2 refined with riding coordinates:
 C3(H3A,H3B), C12(H12A,H12B), C21(H21A,H21B)
6.b Aromatic/amide H refined with riding coordinates:
 C4(H4), C8(H8), C9(H9), C10(H10), C13(H13), C17(H17), C18(H18), C19(H19),
 C22(H22), C26(H26), C27(H27), C28(H28)
6.c Idealised Me refined as rotating group:
 C1(H1A,H1B,H1C), C11(H11A,H11B,H11C), C20(H20A,H20B,H20C), C29(H29A,H29B,H29C)
;
_shelx_shelxl_version_number 2014/7
_olex2_submission_original_sample_id LMnBi(OTf)2
_olex2_submission_special_instructions 'No special instructions were received'

loop_
_space_group_symop_operation_xyz
'x, y, z'
'-x, -y, -z'

loop_
_atom_site_label
_atom_site_type_symbol
_atom_site_fract_x
_atom_site_fract_y
_atom_site_fract_z
_atom_site_U_iso_or_equiv
_atom_site_adp_type
_atom_site_occupancy
_atom_site_site_symmetry_order
_atom_site_calc_flag
_atom_site_refinement_flags_posn
_atom_site_refinement_flags_adp
_atom_site_refinement_flags_occupancy
_atom_site_disorder_assembly
_atom_site_disorder_group
Bi01 Bi 0.49286(2) 0.26655(2) 0.22917(2) 0.01815(4) Uani 1 1 d . . . . .
Mn1 Mn 0.62777(5) 0.52829(4) 0.26681(3) 0.01744(10) Uani 1 1 d . . . . .
S1 S 0.74372(9) 0.20427(7) 0.40919(5) 0.02001(16) Uani 1 1 d . . . . .
F1 F 0.6124(3) 0.1209(2) 0.51991(16) 0.0449(6) Uani 1 1 d . . . . .
F2 F 0.7975(3) 0.0605(2) 0.50794(16) 0.0409(6) Uani 1 1 d . . . . .
F3 F 0.5860(3) 0.00526(18) 0.40427(16) 0.0369(6) Uani 1 1 d . . . . .
O1 O 0.5039(3) 0.40363(19) 0.14681(15) 0.0204(5) Uani 1 1 d . . . . .
O2 O 0.4708(3) 0.41029(18) 0.30696(16) 0.0218(5) Uani 1 1 d . . . . .
O3 O 0.7166(2) 0.38677(18) 0.27716(15) 0.0174(4) Uani 1 1 d . . . . .
O4 O 0.2844(3) 0.22806(19) 0.06371(15) 0.0229(5) Uani 1 1 d . . . . .
O5 O 0.2713(3) 0.23114(19) 0.30703(17) 0.0236(5) Uani 1 1 d . . . . .
O6 O 0.6836(3) 0.2120(2) 0.16330(17) 0.0263(5) Uani 1 1 d . . . . .
O7 O 0.5987(3) 0.2261(2) 0.37210(16) 0.0262(5) Uani 1 1 d . . . . .
O8 O 0.8028(3) 0.1607(2) 0.34456(18) 0.0294(6) Uani 1 1 d . . . . .
O9 O 0.8475(3) 0.2881(2) 0.48030(18) 0.0293(6) Uani 1 1 d . . . . .
N1 N 0.6104(3) 0.6382(2) 0.1749(2) 0.0200(6) Uani 1 1 d . . . . .
N2 N 0.5677(3) 0.6444(2) 0.3499(2) 0.0217(6) Uani 1 1 d . . . . .
N3 N 0.8630(3) 0.6170(2) 0.32053(19) 0.0198(6) Uani 1 1 d . . . . .
C1 C 0.8406(4) 0.9078(3) 0.3297(3) 0.0296(8) Uani 1 1 d . . . . .
H1A H 0.9158 0.9269 0.2982 0.044 Uiso 1 1 calc GR . . . .
H1B H 0.8896 0.9325 0.3935 0.044 Uiso 1 1 calc GR . . . .
H1C H 0.7619 0.9433 0.3099 0.044 Uiso 1 1 calc GR . . . .
C2 C 0.7692(4) 0.7827(3) 0.3098(2) 0.0231(7) Uani 1 1 d . . . . .
C3 C 0.7172(4) 0.7481(3) 0.2085(2) 0.0247(7) Uani 1 1 d . . . . .
H3A H 0.6694 0.8016 0.1821 0.030 Uiso 1 1 calc R . . . .
H3B H 0.8072 0.7514 0.1884 0.030 Uiso 1 1 calc R . . . .
C4 C 0.5019(4) 0.6224(3) 0.1041(2) 0.0222(7) Uani 1 1 d . . . . .
H4 H 0.4962 0.6838 0.0765 0.027 Uiso 1 1 calc R . . . .
C5 C 0.3858(4) 0.5196(3) 0.0612(2) 0.0190(6) Uani 1 1 d . . . . .
C6 C 0.3905(3) 0.4163(3) 0.0832(2) 0.0171(6) Uani 1 1 d . . . . .
C7 C 0.2692(4) 0.3234(3) 0.0362(2) 0.0178(6) Uani 1 1 d . . . . .
C8 C 0.1477(4) 0.3316(3) -0.0286(2) 0.0246(7) Uani 1 1 d . . . . .
H8 H 0.0667 0.2682 -0.0588 0.030 Uiso 1 1 calc R . . . .
C9 C 0.1439(4) 0.4331(3) -0.0500(2) 0.0284(8) Uani 1 1 d . . . . .
H9 H 0.0602 0.4391 -0.0948 0.034 Uiso 1 1 calc R . . . .
C10 C 0.2614(4) 0.5249(3) -0.0061(2) 0.0253(7) Uani 1 1 d . . . . .
H10 H 0.2581 0.5936 -0.0219 0.030 Uiso 1 1 calc R . . . .
C11 C 0.1707(5) 0.1287(3) 0.0147(3) 0.0354(9) Uani 1 1 d . . . . .
H11A H 0.1673 0.1206 -0.0478 0.053 Uiso 1 1 calc GR . . . .
H11B H 0.0722 0.1315 0.0197 0.053 Uiso 1 1 calc GR . . . .
H11C H 0.1953 0.0662 0.0386 0.053 Uiso 1 1 calc GR . . . .
C12 C 0.6359(4) 0.7608(3) 0.3485(3) 0.0291(8) Uani 1 1 d . . . . .
H12A H 0.6709 0.8025 0.4098 0.035 Uiso 1 1 calc R . . . .
H12B H 0.5567 0.7890 0.3134 0.035 Uiso 1 1 calc R . . . .
C13 C 0.4846(4) 0.6247(3) 0.4010(2) 0.0212(7) Uani 1 1 d . . . . .
H13 H 0.4842 0.6863 0.4394 0.025 Uiso 1 1 calc R . . . .
C14 C 0.3907(4) 0.5187(3) 0.4068(2) 0.0188(6) Uani 1 1 d . . . . .
C15 C 0.3819(3) 0.4179(3) 0.3585(2) 0.0182(6) Uani 1 1 d . . . . .
C16 C 0.2742(4) 0.3235(3) 0.3618(2) 0.0202(7) Uani 1 1 d . . . . .
C17 C 0.1787(4) 0.3271(3) 0.4118(2) 0.0250(7) Uani 1 1 d . . . . .
H17 H 0.1056 0.2622 0.4128 0.030 Uiso 1 1 calc R . . . .
C18 C 0.1896(4) 0.4267(3) 0.4612(2) 0.0268(8) Uani 1 1 d . . . . .
H18 H 0.1246 0.4296 0.4966 0.032 Uiso 1 1 calc R . . . .
C19 C 0.2944(4) 0.5208(3) 0.4587(2) 0.0238(7) Uani 1 1 d . . . . .
H19 H 0.3013 0.5881 0.4928 0.029 Uiso 1 1 calc R . . . .
C20 C 0.1660(5) 0.1306(3) 0.3086(4) 0.0449(12) Uani 1 1 d . . . . .
H20A H 0.1747 0.0709 0.2685 0.067 Uiso 1 1 calc GR . . . .
H20B H 0.0632 0.1368 0.2895 0.067 Uiso 1 1 calc GR . . . .
H20C H 0.1883 0.1153 0.3689 0.067 Uiso 1 1 calc GR . . . .
C21 C 0.8934(4) 0.7331(3) 0.3565(2) 0.0241(7) Uani 1 1 d . . . . .
H21A H 0.9912 0.7745 0.3507 0.029 Uiso 1 1 calc R . . . .
H21B H 0.9025 0.7415 0.4204 0.029 Uiso 1 1 calc R . . . .
C22 C 0.9716(4) 0.5840(3) 0.3078(2) 0.0214(7) Uani 1 1 d . . . . .
H22 H 1.0699 0.6344 0.3298 0.026 Uiso 1 1 calc R . . . .
C23 C 0.9582(4) 0.4759(3) 0.2624(2) 0.0200(7) Uani 1 1 d . . . . .
C24 C 0.8296(4) 0.3856(3) 0.2424(2) 0.0191(6) Uani 1 1 d . . . . .
C25 C 0.8207(4) 0.2924(3) 0.1846(2) 0.0219(7) Uani 1 1 d . . . . .
C26 C 0.9368(5) 0.2861(3) 0.1512(3) 0.0304(8) Uani 1 1 d . . . . .
H26 H 0.9282 0.2222 0.1119 0.036 Uiso 1 1 calc R . . . .
C27 C 1.0677(4) 0.3743(4) 0.1753(3) 0.0302(8) Uani 1 1 d . . . . .
H27 H 1.1501 0.3696 0.1541 0.036 Uiso 1 1 calc R . . . .
C28 C 1.0772(4) 0.4674(3) 0.2294(2) 0.0245(7) Uani 1 1 d . . . . .
H28 H 1.1661 0.5274 0.2448 0.029 Uiso 1 1 calc R . . . .
C29 C 0.6782(6) 0.1049(3) 0.1230(4) 0.0517(14) Uani 1 1 d . . . . .
H29A H 0.7547 0.0792 0.1619 0.077 Uiso 1 1 calc GR . . . .
H29B H 0.6981 0.1083 0.0659 0.077 Uiso 1 1 calc GR . . . .
H29C H 0.5780 0.0542 0.1136 0.077 Uiso 1 1 calc GR . . . .
C30 C 0.6811(4) 0.0916(3) 0.4629(2) 0.0274(8) Uani 1 1 d . . . . .
S2A S 0.32178(11) -0.08744(8) 0.14645(6) 0.0207(3) Uani 0.884(3) 1 d D . P A 1
F4A F 0.0991(3) -0.1389(3) 0.2138(2) 0.0378(7) Uani 0.884(3) 1 d D . P A 1
F5A F 0.1936(4) -0.2692(3) 0.1915(2) 0.0411(9) Uani 0.884(3) 1 d D U P A 1
F6A F 0.3119(6) -0.1371(5) 0.3017(2) 0.0516(14) Uani 0.884(3) 1 d D U P A 1
O10A O 0.3569(3) 0.0253(3) 0.1860(3) 0.0220(8) Uani 0.884(3) 1 d D U P A 1
O11A O 0.2072(8) -0.1213(7) 0.0618(3) 0.0345(18) Uani 0.884(3) 1 d D U P A 1
O12A O 0.4515(4) -0.1260(3) 0.1533(3) 0.0426(9) Uani 0.884(3) 1 d D . P A 1
C31A C 0.2294(5) -0.1614(3) 0.2173(3) 0.0278(9) Uani 0.884(3) 1 d D U P A 1
S2B S 0.2121(11) -0.0729(7) 0.1524(7) 0.042(3) Uani 0.116(3) 1 d D . P A 2
F4B F 0.442(2) -0.148(2) 0.1928(16) 0.0378(7) Uani 0.116(3) 1 d D . P A 2
F5B F 0.220(4) -0.271(2) 0.167(2) 0.0411(9) Uani 0.116(3) 1 d D U P A 2
F6B F 0.319(5) -0.155(5) 0.282(2) 0.0516(14) Uani 0.116(3) 1 d D U P A 2
O10B O 0.073(2) -0.096(3) 0.173(2) 0.051(8) Uani 0.116(3) 1 d D . P A 2
O11B O 0.320(3) 0.0308(19) 0.194(3) 0.0220(8) Uani 0.116(3) 1 d D U P A 2
O12B O 0.198(6) -0.106(7) 0.061(2) 0.0345(18) Uani 0.116(3) 1 d D U P A 2
C31B C 0.304(2) -0.1691(19) 0.1969(18) 0.065(13) Uani 0.116(3) 1 d D U P A 2

loop_
_atom_site_aniso_label
_atom_site_aniso_U_11
_atom_site_aniso_U_22
_atom_site_aniso_U_33
_atom_site_aniso_U_23
_atom_site_aniso_U_13
_atom_site_aniso_U_12
Bi01 0.01857(6) 0.01305(6) 0.01918(7) 0.00020(4) 0.00186(4) 0.00343(4)
Mn1 0.0156(2) 0.0128(2) 0.0225(2) 0.00181(19) 0.00446(19) 0.00350(18)
S1 0.0208(4) 0.0175(4) 0.0198(4) 0.0033(3) 0.0048(3) 0.0037(3)
F1 0.0657(17) 0.0459(15) 0.0368(14) 0.0152(12) 0.0349(13) 0.0167(13)
F2 0.0525(15) 0.0294(13) 0.0373(13) 0.0153(11) 0.0019(11) 0.0143(11)
F3 0.0389(13) 0.0217(11) 0.0402(13) 0.0033(10) 0.0096(11) -0.0050(10)
O1 0.0185(11) 0.0153(11) 0.0237(12) 0.0048(9) 0.0018(9) 0.0031(9)
O2 0.0191(11) 0.0136(11) 0.0328(13) 0.0002(10) 0.0120(10) 0.0023(9)
O3 0.0169(11) 0.0176(11) 0.0183(11) 0.0021(9) 0.0054(9) 0.0066(9)
O4 0.0249(12) 0.0152(11) 0.0201(12) 0.0007(9) -0.0039(9) 0.0033(9)
O5 0.0238(12) 0.0130(11) 0.0322(14) 0.0032(10) 0.0099(10) 0.0012(9)
O6 0.0323(14) 0.0188(12) 0.0270(13) -0.0026(10) 0.0120(11) 0.0060(10)
O7 0.0227(12) 0.0326(14) 0.0205(12) 0.0058(11) 0.0015(10) 0.0078(11)
O8 0.0361(15) 0.0258(14) 0.0323(14) 0.0064(11) 0.0187(12) 0.0105(11)
O9 0.0252(13) 0.0209(13) 0.0336(14) -0.0020(11) 0.0013(11) 0.0035(10)
N1 0.0196(13) 0.0113(12) 0.0304(16) 0.0059(11) 0.0077(12) 0.0058(10)
N2 0.0199(14) 0.0131(13) 0.0306(16) 0.0004(11) 0.0071(12) 0.0042(11)
N3 0.0186(14) 0.0156(13) 0.0212(14) 0.0022(11) 0.0028(11) 0.0021(11)
C1 0.033(2) 0.0122(16) 0.041(2) -0.0007(15) 0.0120(17) 0.0034(14)
C2 0.0224(17) 0.0143(15) 0.0325(19) 0.0030(14) 0.0101(14) 0.0038(13)
C3 0.0213(17) 0.0152(16) 0.035(2) 0.0069(14) 0.0063(14) 0.0025(13)
C4 0.0223(16) 0.0189(16) 0.0271(18) 0.0084(14) 0.0087(14) 0.0062(13)
C5 0.0205(16) 0.0198(16) 0.0172(15) 0.0048(13) 0.0051(12) 0.0069(13)
C6 0.0157(14) 0.0204(16) 0.0159(15) 0.0038(12) 0.0044(12) 0.0065(12)
C7 0.0202(15) 0.0167(15) 0.0153(15) 0.0037(12) 0.0038(12) 0.0045(12)
C8 0.0257(17) 0.0255(18) 0.0174(16) 0.0018(14) 0.0014(13) 0.0045(14)
C9 0.0276(18) 0.035(2) 0.0172(17) 0.0048(15) -0.0042(14) 0.0103(16)
C10 0.0303(19) 0.0254(18) 0.0218(17) 0.0071(14) 0.0065(14) 0.0111(15)
C11 0.034(2) 0.0183(18) 0.039(2) -0.0009(16) -0.0033(17) 0.0007(15)
C12 0.033(2) 0.0127(16) 0.044(2) 0.0004(15) 0.0189(17) 0.0054(14)
C13 0.0219(16) 0.0171(16) 0.0236(17) 0.0003(13) 0.0031(13) 0.0095(13)
C14 0.0164(15) 0.0176(15) 0.0193(16) 0.0011(12) 0.0010(12) 0.0051(12)
C15 0.0136(14) 0.0203(16) 0.0195(16) 0.0036(13) 0.0022(12) 0.0058(12)
C16 0.0221(16) 0.0185(16) 0.0199(16) 0.0052(13) 0.0046(13) 0.0069(13)
C17 0.0251(18) 0.0252(18) 0.0247(18) 0.0078(14) 0.0082(14) 0.0056(14)
C18 0.0284(18) 0.033(2) 0.0236(18) 0.0082(15) 0.0133(15) 0.0101(16)
C19 0.0248(17) 0.0267(18) 0.0212(17) 0.0022(14) 0.0064(13) 0.0111(14)
C20 0.046(3) 0.0183(19) 0.073(3) 0.004(2) 0.033(2) -0.0004(18)
C21 0.0236(17) 0.0147(15) 0.0263(18) 0.0000(13) 0.0020(14) -0.0003(13)
C22 0.0174(15) 0.0230(17) 0.0206(16) 0.0076(13) 0.0022(12) 0.0024(13)
C23 0.0191(15) 0.0242(17) 0.0195(16) 0.0080(13) 0.0050(12) 0.0107(13)
C24 0.0219(16) 0.0246(17) 0.0150(15) 0.0061(13) 0.0053(12) 0.0134(13)
C25 0.0261(17) 0.0226(17) 0.0183(16) 0.0059(13) 0.0055(13) 0.0098(14)
C26 0.040(2) 0.033(2) 0.0249(19) 0.0043(16) 0.0141(16) 0.0184(17)
C27 0.0283(19) 0.044(2) 0.0281(19) 0.0125(17) 0.0150(16) 0.0188(17)
C28 0.0215(17) 0.0324(19) 0.0239(17) 0.0123(15) 0.0075(14) 0.0117(15)
C29 0.075(3) 0.021(2) 0.065(3) -0.010(2) 0.048(3) 0.002(2)
C30 0.035(2) 0.0207(18) 0.0261(19) 0.0064(15) 0.0105(16) 0.0048(15)
S2A 0.0217(5) 0.0162(5) 0.0255(5) 0.0048(4) 0.0085(4) 0.0057(4)
F4A 0.0278(15) 0.0400(18) 0.0413(18) 0.0014(14) 0.0175(13) -0.0022(12)
F5A 0.050(2) 0.0237(13) 0.044(2) 0.0131(14) 0.0122(14) 0.0005(12)
F6A 0.0512(18) 0.064(3) 0.018(2) 0.0105(19) -0.0029(16) -0.0090(18)
O10A 0.0205(17) 0.0194(13) 0.0244(15) -0.0007(10) 0.0097(14) 0.0016(12)
O11A 0.048(2) 0.030(3) 0.0186(13) 0.0008(13) 0.0054(12) 0.006(2)
O12A 0.0345(19) 0.0314(19) 0.078(3) 0.0211(19) 0.0309(19) 0.0177(15)
C31A 0.029(2) 0.025(2) 0.020(2) 0.0042(17) 0.0007(17) -0.0024(17)
S2B 0.045(6) 0.027(5) 0.041(5) -0.014(4) 0.008(4) 0.002(4)
F4B 0.0278(15) 0.0400(18) 0.0413(18) 0.0014(14) 0.0175(13) -0.0022(12)
F5B 0.050(2) 0.0237(13) 0.044(2) 0.0131(14) 0.0122(14) 0.0005(12)
F6B 0.0512(18) 0.064(3) 0.018(2) 0.0105(19) -0.0029(16) -0.0090(18)
O10B 0.022(13) 0.06(2) 0.05(2) -0.011(16) 0.003(13) 0.001(13)
O11B 0.0205(17) 0.0194(13) 0.0244(15) -0.0007(10) 0.0097(14) 0.0016(12)
O12B 0.048(2) 0.030(3) 0.0186(13) 0.0008(13) 0.0054(12) 0.006(2)
C31B 0.08(3) 0.07(2) 0.024(17) -0.019(17) 0.028(18) -0.03(2)

loop_
_atom_type_symbol
_atom_type_description
_atom_type_scat_dispersion_real
_atom_type_scat_dispersion_imag
_atom_type_scat_source
C C 0.0033 0.0016 'International Tables Vol C Tables 4.2.6.8 and 6.1.1.4'
H H 0.0000 0.0000 'International Tables Vol C Tables 4.2.6.8 and 6.1.1.4'
Bi Bi -4.1077 10.2566 'International Tables Vol C Tables 4.2.6.8 and 6.1.1.4'
F F 0.0171 0.0103 'International Tables Vol C Tables 4.2.6.8 and 6.1.1.4'
Mn Mn 0.3368 0.7283 'International Tables Vol C Tables 4.2.6.8 and 6.1.1.4'
N N 0.0061 0.0033 'International Tables Vol C Tables 4.2.6.8 and 6.1.1.4'
O O 0.0106 0.0060 'International Tables Vol C Tables 4.2.6.8 and 6.1.1.4'
S S 0.1246 0.1234 'International Tables Vol C Tables 4.2.6.8 and 6.1.1.4'

loop_
_geom_angle_atom_site_label_1
_geom_angle_atom_site_label_2
_geom_angle_atom_site_label_3
_geom_angle
O1 Bi01 Mn1 43.12(6)
O1 Bi01 O5 116.35(8)
O1 Bi01 O6 87.08(8)
O1 Bi01 O7 143.32(8)
O2 Bi01 Mn1 41.27(6)
O2 Bi01 O1 71.92(9)
O2 Bi01 O5 63.08(8)
O2 Bi01 O6 139.22(8)
O2 Bi01 O7 83.95(9)
O3 Bi01 Mn1 43.04(6)
O3 Bi01 O1 69.74(8)
O3 Bi01 O2 72.86(8)
O3 Bi01 O5 128.58(8)
O3 Bi01 O6 67.10(8)
O3 Bi01 O7 77.06(8)
O5 Bi01 Mn1 103.94(5)
O6 Bi01 Mn1 100.29(6)
O6 Bi01 O5 154.45(8)
O7 Bi01 Mn1 101.05(6)
O7 Bi01 O5 73.38(8)
O7 Bi01 O6 94.20(9)
O1 Mn1 Bi01 45.78(6)
O1 Mn1 O3 71.57(8)
O2 Mn1 Bi01 42.96(6)
O2 Mn1 O1 75.39(9)
O2 Mn1 O3 74.03(9)
O2 Mn1 N1 135.17(10)
O2 Mn1 N2 83.46(10)
O2 Mn1 N3 135.60(10)
O3 Mn1 Bi01 42.81(6)
N1 Mn1 Bi01 128.62(8)
N1 Mn1 O1 82.90(10)
N1 Mn1 O3 134.52(10)
N1 Mn1 N2 84.99(11)
N1 Mn1 N3 87.72(11)
N2 Mn1 Bi01 126.40(8)
N2 Mn1 O1 134.86(10)
N2 Mn1 O3 139.17(10)
N3 Mn1 Bi01 125.03(8)
N3 Mn1 O1 131.29(10)
N3 Mn1 O3 82.26(10)
N3 Mn1 N2 91.26(11)
O7 S1 C30 99.45(17)
O8 S1 O7 114.41(16)
O8 S1 O9 117.19(17)
O8 S1 C30 105.31(17)
O9 S1 O7 113.58(16)
O9 S1 C30 104.18(17)
Mn1 O1 Bi01 91.10(9)
C6 O1 Bi01 126.84(19)
C6 O1 Mn1 122.5(2)
Mn1 O2 Bi01 95.77(9)
C15 O2 Bi01 130.8(2)
C15 O2 Mn1 133.4(2)
Bi01 O3 Mn1 94.15(8)
C24 O3 Bi01 124.2(2)
C24 O3 Mn1 116.8(2)
C7 O4 C11 116.7(3)
C16 O5 Bi01 113.37(19)
C16 O5 C20 116.4(3)
C20 O5 Bi01 129.7(2)
C25 O6 Bi01 113.9(2)
C25 O6 C29 116.6(3)
C29 O6 Bi01 128.3(2)
S1 O7 Bi01 129.86(15)
C3 N1 Mn1 114.3(2)
C4 N1 Mn1 125.5(2)
C4 N1 C3 118.9(3)
C12 N2 Mn1 115.1(2)
C13 N2 Mn1 128.3(2)
C13 N2 C12 116.6(3)
C21 N3 Mn1 114.5(2)
C22 N3 Mn1 125.5(2)
C22 N3 C21 118.4(3)
H1A C1 H1B 109.5
H1A C1 H1C 109.5
H1B C1 H1C 109.5
C2 C1 H1A 109.5
C2 C1 H1B 109.5
C2 C1 H1C 109.5
C1 C2 C21 106.7(3)
C3 C2 C1 106.3(3)
C3 C2 C12 112.1(3)
C3 C2 C21 113.0(3)
C12 C2 C1 106.4(3)
C12 C2 C21 111.8(3)
N1 C3 C2 114.6(3)
N1 C3 H3A 108.6
N1 C3 H3B 108.6
C2 C3 H3A 108.6
C2 C3 H3B 108.6
H3A C3 H3B 107.6
N1 C4 H4 116.8
N1 C4 C5 126.5(3)
C5 C4 H4 116.8
C6 C5 C4 124.7(3)
C10 C5 C4 116.7(3)
C10 C5 C6 118.6(3)
O1 C6 C5 122.7(3)
O1 C6 C7 118.9(3)
C7 C6 C5 118.4(3)
O4 C7 C6 113.5(3)
O4 C7 C8 124.9(3)
C8 C7 C6 121.5(3)
C7 C8 H8 120.1
C7 C8 C9 119.8(3)
C9 C8 H8 120.1
C8 C9 H9 120.0
C10 C9 C8 120.0(3)
C10 C9 H9 120.0
C5 C10 H10 119.2
C9 C10 C5 121.6(3)
C9 C10 H10 119.2
O4 C11 H11A 109.5
O4 C11 H11B 109.5
O4 C11 H11C 109.5
H11A C11 H11B 109.5
H11A C11 H11C 109.5
H11B C11 H11C 109.5
N2 C12 C2 114.8(3)
N2 C12 H12A 108.6
N2 C12 H12B 108.6
C2 C12 H12A 108.6
C2 C12 H12B 108.6
H12A C12 H12B 107.5
N2 C13 H13 116.3
N2 C13 C14 127.5(3)
C14 C13 H13 116.3
C15 C14 C13 124.7(3)
C19 C14 C13 116.2(3)
C19 C14 C15 118.8(3)
O2 C15 C14 121.9(3)
O2 C15 C16 119.0(3)
C16 C15 C14 119.1(3)
O5 C16 C15 113.2(3)
C17 C16 O5 125.3(3)
C17 C16 C15 121.4(3)
C16 C17 H17 120.3
C16 C17 C18 119.4(3)
C18 C17 H17 120.3
C17 C18 H18 119.9
C19 C18 C17 120.2(3)
C19 C18 H18 119.9
C14 C19 H19 119.5
C18 C19 C14 121.0(3)
C18 C19 H19 119.5
O5 C20 H20A 109.5
O5 C20 H20B 109.5
O5 C20 H20C 109.5
H20A C20 H20B 109.5
H20A C20 H20C 109.5
H20B C20 H20C 109.5
N3 C21 C2 113.2(3)
N3 C21 H21A 108.9
N3 C21 H21B 108.9
C2 C21 H21A 108.9
C2 C21 H21B 108.9
H21A C21 H21B 107.7
N3 C22 H22 117.2
N3 C22 C23 125.7(3)
C23 C22 H22 117.2
C24 C23 C22 124.4(3)
C28 C23 C22 116.0(3)
C28 C23 C24 119.2(3)
O3 C24 C23 121.7(3)
O3 C24 C25 119.9(3)
C23 C24 C25 118.4(3)
O6 C25 C24 113.5(3)
C26 C25 O6 124.8(3)
C26 C25 C24 121.6(3)
C25 C26 H26 120.3
C25 C26 C27 119.5(4)
C27 C26 H26 120.3
C26 C27 H27 120.0
C28 C27 C26 119.9(3)
C28 C27 H27 120.0
C23 C28 H28 119.4
C27 C28 C23 121.2(3)
C27 C28 H28 119.4
O6 C29 H29A 109.5
O6 C29 H29B 109.5
O6 C29 H29C 109.5
H29A C29 H29B 109.5
H29A C29 H29C 109.5
H29B C29 H29C 109.5
F1 C30 S1 110.4(3)
F1 C30 F2 107.7(3)
F2 C30 S1 111.3(3)
F3 C30 S1 111.3(3)
F3 C30 F1 108.5(3)
F3 C30 F2 107.5(3)
O10A S2A O11A 115.0(4)
O10A S2A C31A 103.9(2)
O11A S2A C31A 102.5(3)
O12A S2A O10A 114.1(2)
O12A S2A O11A 115.7(4)
O12A S2A C31A 103.2(2)
F4A C31A S2A 110.4(3)
F5A C31A S2A 111.8(3)
F5A C31A F4A 106.1(4)
F6A C31A S2A 113.4(3)
F6A C31A F4A 107.0(4)
F6A C31A F5A 107.7(4)
O10B S2B O11B 117.2(19)
O10B S2B O12B 115(2)
O10B S2B C31B 105.8(19)
O11B S2B O12B 114(2)
O11B S2B C31B 103.6(19)
O12B S2B C31B 98(4)
F4B C31B S2B 112(2)
F4B C31B F5B 116(3)
F4B C31B F6B 104(2)
F5B C31B S2B 113(2)
F6B C31B S2B 107(4)
F6B C31B F5B 104(2)

loop_
_geom_bond_atom_site_label_1
_geom_bond_atom_site_label_2
_geom_bond_distance
Bi01 Mn1 3.2160(5)
Bi01 O1 2.305(2)
Bi01 O2 2.203(2)
Bi01 O3 2.191(2)
Bi01 O5 2.701(2)
Bi01 O6 2.540(2)
Bi01 O7 2.407(2)
Mn1 O1 2.198(2)
Mn1 O2 2.132(2)
Mn1 O3 2.201(2)
Mn1 N1 2.146(3)
Mn1 N2 2.175(3)
Mn1 N3 2.148(3)
S1 O7 1.472(3)
S1 O8 1.429(3)
S1 O9 1.430(3)
S1 C30 1.813(4)
F1 C30 1.332(4)
F2 C30 1.337(5)
F3 C30 1.326(4)
O1 C6 1.336(4)
O2 C15 1.344(4)
O3 C24 1.345(4)
O4 C7 1.374(4)
O4 C11 1.440(4)
O5 C16 1.388(4)
O5 C20 1.434(4)
O6 C25 1.386(4)
O6 C29 1.440(5)
N1 C3 1.469(4)
N1 C4 1.275(4)
N2 C12 1.481(4)
N2 C13 1.283(5)
N3 C21 1.469(4)
N3 C22 1.275(5)
C1 H1A 0.9800
C1 H1B 0.9800
C1 H1C 0.9800
C1 C2 1.543(5)
C2 C3 1.537(5)
C2 C12 1.539(5)
C2 C21 1.550(5)
C3 H3A 0.9900
C3 H3B 0.9900
C4 H4 0.9500
C4 C5 1.457(5)
C5 C6 1.418(5)
C5 C10 1.402(5)
C6 C7 1.412(4)
C7 C8 1.375(5)
C8 H8 0.9500
C8 C9 1.391(5)
C9 H9 0.9500
C9 C10 1.377(5)
C10 H10 0.9500
C11 H11A 0.9800
C11 H11B 0.9800
C11 H11C 0.9800
C12 H12A 0.9900
C12 H12B 0.9900
C13 H13 0.9500
C13 C14 1.461(5)
C14 C15 1.407(5)
C14 C19 1.397(5)
C15 C16 1.399(5)
C16 C17 1.369(5)
C17 H17 0.9500
C17 C18 1.396(5)
C18 H18 0.9500
C18 C19 1.377(5)
C19 H19 0.9500
C20 H20A 0.9800
C20 H20B 0.9800
C20 H20C 0.9800
C21 H21A 0.9900
C21 H21B 0.9900
C22 H22 0.9500
C22 C23 1.457(5)
C23 C24 1.402(5)
C23 C28 1.401(5)
C24 C25 1.402(5)
C25 C26 1.372(5)
C26 H26 0.9500
C26 C27 1.396(6)
C27 H27 0.9500
C27 C28 1.368(6)
C28 H28 0.9500
C29 H29A 0.9800
C29 H29B 0.9800
C29 H29C 0.9800
S2A O10A 1.436(3)
S2A O11A 1.439(6)
S2A O12A 1.436(3)
S2A C31A 1.816(4)
F4A C31A 1.342(5)
F5A C31A 1.332(5)
F6A C31A 1.325(5)
S2B O10B 1.426(14)
S2B O11B 1.430(15)
S2B O12B 1.436(16)
S2B C31B 1.794(19)
F4B C31B 1.306(15)
F5B C31B 1.315(15)
F6B C31B 1.314(16)

loop_
_geom_torsion_atom_site_label_1
_geom_torsion_atom_site_label_2
_geom_torsion_atom_site_label_3
_geom_torsion_atom_site_label_4
_geom_torsion
Bi01 O1 C6 C5 153.4(2)
Bi01 O1 C6 C7 -25.9(4)
Bi01 O2 C15 C14 176.7(2)
Bi01 O2 C15 C16 -5.5(4)
Bi01 O3 C24 C23 166.2(2)
Bi01 O3 C24 C25 -14.0(4)
Bi01 O5 C16 C15 5.9(3)
Bi01 O5 C16 C17 -177.3(3)
Bi01 O6 C25 C24 3.3(3)
Bi01 O6 C25 C26 -174.3(3)
Mn1 O1 C6 C5 33.1(4)
Mn1 O1 C6 C7 -146.3(2)
Mn1 O2 C15 C14 -6.9(5)
Mn1 O2 C15 C16 170.9(2)
Mn1 O3 C24 C23 50.1(4)
Mn1 O3 C24 C25 -130.2(3)
Mn1 N1 C3 C2 -26.3(4)
Mn1 N1 C4 C5 -14.1(5)
Mn1 N2 C12 C2 -15.7(4)
Mn1 N2 C13 C14 -9.9(5)
Mn1 N3 C21 C2 -29.5(4)
Mn1 N3 C22 C23 -6.9(5)
O1 C6 C7 O4 0.2(4)
O1 C6 C7 C8 178.6(3)
O2 C15 C16 O5 -1.7(4)
O2 C15 C16 C17 -178.6(3)
O3 C24 C25 O6 5.6(4)
O3 C24 C25 C26 -176.8(3)
O4 C7 C8 C9 179.1(3)
O5 C16 C17 C18 -177.2(3)
O6 C25 C26 C27 177.7(3)
O7 S1 C30 F1 -56.3(3)
O7 S1 C30 F2 -175.8(3)
O7 S1 C30 F3 64.3(3)
O8 S1 O7 Bi01 -26.3(3)
O8 S1 C30 F1 -175.0(3)
O8 S1 C30 F2 65.5(3)
O8 S1 C30 F3 -54.3(3)
O9 S1 O7 Bi01 111.9(2)
O9 S1 C30 F1 61.1(3)
O9 S1 C30 F2 -58.4(3)
O9 S1 C30 F3 -178.3(3)
N1 C4 C5 C6 -11.6(6)
N1 C4 C5 C10 168.2(3)
N2 C13 C14 C15 3.1(6)
N2 C13 C14 C19 -171.2(3)
N3 C22 C23 C24 -13.8(5)
N3 C22 C23 C28 159.2(3)
C1 C2 C3 N1 -164.1(3)
C1 C2 C12 N2 -170.1(3)
C1 C2 C21 N3 -160.2(3)
C3 N1 C4 C5 -180.0(3)
C3 C2 C12 N2 74.1(4)
C3 C2 C21 N3 -43.7(4)
C4 N1 C3 C2 141.2(3)
C4 C5 C6 O1 0.3(5)
C4 C5 C6 C7 179.6(3)
C4 C5 C10 C9 -178.8(3)
C5 C6 C7 O4 -179.2(3)
C5 C6 C7 C8 -0.8(5)
C6 C5 C10 C9 1.0(5)
C6 C7 C8 C9 0.9(5)
C7 C8 C9 C10 -0.1(6)
C8 C9 C10 C5 -0.8(6)
C10 C5 C6 O1 -179.5(3)
C10 C5 C6 C7 -0.1(5)
C11 O4 C7 C6 -175.6(3)
C11 O4 C7 C8 6.1(5)
C12 N2 C13 C14 172.1(3)
C12 C2 C3 N1 -48.2(4)
C12 C2 C21 N3 83.9(4)
C13 N2 C12 C2 162.6(3)
C13 C14 C15 O2 5.5(5)
C13 C14 C15 C16 -172.3(3)
C13 C14 C19 C18 173.0(3)
C14 C15 C16 O5 176.2(3)
C14 C15 C16 C17 -0.8(5)
C15 C14 C19 C18 -1.7(5)
C15 C16 C17 C18 -0.6(5)
C16 C17 C18 C19 0.8(5)
C17 C18 C19 C14 0.3(5)
C19 C14 C15 O2 179.7(3)
C19 C14 C15 C16 1.9(5)
C20 O5 C16 C15 178.5(3)
C20 O5 C16 C17 -4.7(5)
C21 N3 C22 C23 -171.7(3)
C21 C2 C3 N1 79.2(4)
C21 C2 C12 N2 -54.0(4)
C22 N3 C21 C2 137.0(3)
C22 C23 C24 O3 -11.8(5)
C22 C23 C24 C25 168.4(3)
C22 C23 C28 C27 -170.9(3)
C23 C24 C25 O6 -174.6(3)
C23 C24 C25 C26 3.0(5)
C24 C23 C28 C27 2.5(5)
C24 C25 C26 C27 0.3(6)
C25 C26 C27 C28 -2.3(6)
C26 C27 C28 C23 0.9(6)
C28 C23 C24 O3 175.4(3)
C28 C23 C24 C25 -4.3(5)
C29 O6 C25 C24 -165.1(4)
C29 O6 C25 C26 17.3(5)
C30 S1 O7 Bi01 -138.0(2)
O10A S2A C31A F4A 64.4(3)
O10A S2A C31A F5A -177.7(3)
O10A S2A C31A F6A -55.7(5)
O11A S2A C31A F4A -55.7(5)
O11A S2A C31A F5A 62.2(5)
O11A S2A C31A F6A -175.8(6)
O12A S2A C31A F4A -176.2(3)
O12A S2A C31A F5A -58.3(4)
O12A S2A C31A F6A 63.7(5)
O10B S2B C31B F4B -172(2)
O10B S2B C31B F5B 56(3)
O10B S2B C31B F6B -58(2)
O11B S2B C31B F4B -48(3)
O11B S2B C31B F5B 179(2)
O11B S2B C31B F6B 66(2)
O12B S2B C31B F4B 70(2)
O12B S2B C31B F5B -63(3)
O12B S2B C31B F6B -177(2)
